data_4509693
loop_
_publ_author_name
'Li, Lili'
'Liu, Bin'
'Xue, Ganglin'
'Hu, Huaiming'
'Fu, Feng'
'Wang, Jiwu'

_publ_section_title
;
 Three Hybrid Organic&#x2212;Inorganic Assemblies Based on Different
 Arsenatomolybdates and CuII&#x2212;Organic Units
;
_journal_issue 12
_journal_name_full 'Crystal Growth &amp; Design'
_journal_page_first 5206
_journal_paper_doi 10.1021/cg9006718
_journal_volume 9
_journal_year 2009
_chemical_formula_sum 'As6 H20 Mo6 N2 Na2 Ni O36'
_chemical_formula_weight 1754.03
_chemical_name_systematic
; 
 ? 
;
_space_group_IT_number 205
_symmetry_cell_setting cubic
_symmetry_space_group_name_Hall '-P 2ac 2ab 3'
_symmetry_space_group_name_H-M 'P a -3'
_atom_sites_solution_hydrogens none
_atom_sites_solution_primary direct
_atom_sites_solution_secondary difmap
_audit_creation_method SHELXL-97
_cell_angle_alpha 90.00
_cell_angle_beta 90.00
_cell_angle_gamma 90.00
_cell_formula_units_Z 4
_cell_length_a 15.2475(11)
_cell_length_b 15.2475(11)
_cell_length_c 15.2475(11)
_cell_measurement_temperature 293(2)
_cell_volume 3544.8(4)
_computing_cell_refinement 'Bruker SMART'
_computing_data_collection 'Bruker SMART'
_computing_data_reduction 'Bruker SHELXTL'
_computing_molecular_graphics 'Bruker SHELXTL'
_computing_publication_material 'Bruker SHELXTL'
_computing_structure_refinement 'SHELXL-97 (Sheldrick, 1997)'
_computing_structure_solution 'SHELXS-97 (Sheldrick, 1990)'
_diffrn_ambient_temperature 293(2)
_diffrn_measured_fraction_theta_full 1.000
_diffrn_measured_fraction_theta_max 1.000
_diffrn_measurement_device_type 'CCD area detector'
_diffrn_measurement_method 'phi and omega scans'
_diffrn_radiation_monochromator graphite
_diffrn_radiation_source 'fine-focus sealed tube'
_diffrn_radiation_type MoK\a
_diffrn_radiation_wavelength 0.71073
_diffrn_reflns_av_R_equivalents 0.0460
_diffrn_reflns_av_sigmaI/netI 0.0380
_diffrn_reflns_limit_h_max 18
_diffrn_reflns_limit_h_min -16
_diffrn_reflns_limit_k_max 15
_diffrn_reflns_limit_k_min -18
_diffrn_reflns_limit_l_max 18
_diffrn_reflns_limit_l_min -18
_diffrn_reflns_number 16968
_diffrn_reflns_theta_full 25.09
_diffrn_reflns_theta_max 25.09
_diffrn_reflns_theta_min 2.31
_exptl_absorpt_coefficient_mu 8.276
_exptl_absorpt_correction_T_max 0.370
_exptl_absorpt_correction_T_min 0.316
_exptl_absorpt_correction_type multi-scan
_exptl_absorpt_process_details sadabs
_exptl_crystal_colour green
_exptl_crystal_density_diffrn 3.287
_exptl_crystal_density_method 'not measured'
_exptl_crystal_description block
_exptl_crystal_F_000 3288
_exptl_crystal_size_max 0.16
_exptl_crystal_size_mid 0.12
_exptl_crystal_size_min 0.12
_refine_diff_density_max 2.451
_refine_diff_density_min -1.329
_refine_diff_density_rms 0.203
_refine_ls_extinction_method none
_refine_ls_goodness_of_fit_ref 1.151
_refine_ls_hydrogen_treatment none
_refine_ls_matrix_type full
_refine_ls_number_parameters 81
_refine_ls_number_reflns 1063
_refine_ls_number_restraints 0
_refine_ls_restrained_S_all 1.151
_refine_ls_R_factor_all 0.0495
_refine_ls_R_factor_gt 0.0403
_refine_ls_shift/su_max 0.000
_refine_ls_shift/su_mean 0.000
_refine_ls_structure_factor_coef Fsqd
_refine_ls_weighting_details 'calc w=1/[\s^2^(Fo^2^)+(0.0393P)^2^+25.9895P] where P=(Fo^2^+2Fc^2^)/3'
_refine_ls_weighting_scheme calc
_refine_ls_wR_factor_gt 0.1084
_refine_ls_wR_factor_ref 0.1139
_reflns_number_gt 874
_reflns_number_total 1063
_reflns_threshold_expression >2sigma(I)
_cod_data_source_file cg9006718sup3.cif
_cod_data_source_block xb1030
_cod_original_sg_symbol_H-M pa-3
_cod_original_formula_sum 'H20 As6 Mo6 N2 Na2 Ni O36'
_cod_database_code 4509693

loop_
_symmetry_equiv_pos_as_xyz
'x, y, z'
'-x+1/2, -y, z+1/2'
'-x, y+1/2, -z+1/2'
'x+1/2, -y+1/2, -z'
'z, x, y'
'z+1/2, -x+1/2, -y'
'-z+1/2, -x, y+1/2'
'-z, x+1/2, -y+1/2'
'y, z, x'
'-y, z+1/2, -x+1/2'
'y+1/2, -z+1/2, -x'
'-y+1/2, -z, x+1/2'
'-x, -y, -z'
'x-1/2, y, -z-1/2'
'x, -y-1/2, z-1/2'
'-x-1/2, y-1/2, z'
'-z, -x, -y'
'-z-1/2, x-1/2, y'
'z-1/2, x, -y-1/2'
'z, -x-1/2, y-1/2'
'-y, -z, -x'
'y, -z-1/2, x-1/2'
'-y-1/2, z-1/2, x'
'y-1/2, z, -x-1/2'

loop_
_atom_site_label
_atom_site_type_symbol
_atom_site_fract_x
_atom_site_fract_y
_atom_site_fract_z
_atom_site_U_iso_or_equiv
_atom_site_adp_type
_atom_site_occupancy
_atom_site_symmetry_multiplicity
_atom_site_calc_flag
_atom_site_refinement_flags
As1 As 0.84438(5) 0.83517(5) -0.00900(5) 0.0269(3) Uani 1 1 d .
Mo1 Mo 0.84538(4) 0.99673(4) 0.15534(4) 0.0202(3) Uani 1 1 d .
Ni1 Ni 1.0000 1.0000 0.0000 0.0159(5) Uani 1 6 d S
O1 O 0.9141(3) 0.9094(3) 0.0505(3) 0.0197(9) Uani 1 1 d .
O2 O 0.8243(3) 1.0726(3) 0.2352(3) 0.0312(11) Uani 1 1 d .
O3 O 0.7679(3) 0.9173(3) 0.1693(3) 0.0315(12) Uani 1 1 d .
O4 O 0.9464(3) 0.9442(3) 0.2083(3) 0.0230(10) Uani 1 1 d .
O5 O 0.9200(3) 0.7905(3) -0.0873(3) 0.0325(12) Uani 1 1 d .
Na1 Na 0.7551(4) 0.7449(4) 0.2551(4) 0.101(3) Uani 1 3 d S
O7 O 0.6122(9) 0.8878(9) 0.1122(9) 0.126(7) Uani 1 3 d S
O6 O 0.9519(12) 0.6001(9) 0.9013(9) 0.186(7) Uani 1 1 d .

loop_
_atom_site_aniso_label
_atom_site_aniso_U_11
_atom_site_aniso_U_22
_atom_site_aniso_U_33
_atom_site_aniso_U_23
_atom_site_aniso_U_13
_atom_site_aniso_U_12
As1 0.0258(4) 0.0262(4) 0.0286(4) -0.0002(3) -0.0008(3) -0.0074(3)
Mo1 0.0204(4) 0.0197(4) 0.0206(3) 0.0024(2) 0.0057(2) 0.0022(2)
Ni1 0.0159(5) 0.0159(5) 0.0159(5) 0.0016(4) 0.0016(4) 0.0016(4)
O1 0.020(2) 0.021(2) 0.017(2) 0.0015(18) 0.0014(18) 0.0002(19)
O2 0.039(3) 0.026(3) 0.029(3) 0.000(2) 0.008(2) 0.005(2)
O3 0.032(3) 0.027(3) 0.035(3) 0.008(2) 0.009(2) 0.000(2)
O4 0.026(2) 0.027(2) 0.015(2) 0.0017(19) 0.0020(19) 0.006(2)
O5 0.033(3) 0.030(3) 0.034(3) -0.006(2) 0.000(2) -0.005(2)
Na1 0.101(3) 0.101(3) 0.101(3) -0.001(3) 0.001(3) -0.001(3)
O7 0.126(7) 0.126(7) 0.126(7) -0.032(8) 0.032(8) -0.032(8)
O6 0.31(2) 0.122(10) 0.130(10) 0.004(9) 0.023(13) 0.059(12)

loop_
_atom_type_symbol
_atom_type_description
_atom_type_scat_dispersion_real
_atom_type_scat_dispersion_imag
_atom_type_scat_source
O O 0.0106 0.0060 'International Tables Vol C Tables 4.2.6.8 and 6.1.1.4'
Mo Mo -1.6832 0.6857 'International Tables Vol C Tables 4.2.6.8 and 6.1.1.4'
As As 0.0499 2.0058 'International Tables Vol C Tables 4.2.6.8 and 6.1.1.4'
Ni Ni 0.3393 1.1124 'International Tables Vol C Tables 4.2.6.8 and 6.1.1.4'
Na Na 0.0362 0.0249 'International Tables Vol C Tables 4.2.6.8 and 6.1.1.4'
H H 0.0000 0.0000 'International Tables Vol C Tables 4.2.6.8 and 6.1.1.4'
N N 0.0061 0.0033 'International Tables Vol C Tables 4.2.6.8 and 6.1.1.4'

loop_
_geom_angle_atom_site_label_1
_geom_angle_atom_site_label_2
_geom_angle_atom_site_label_3
_geom_angle
_geom_angle_site_symmetry_1
_geom_angle_site_symmetry_3
O5 As1 O1 101.2(2) . .
O5 As1 O5 98.2(3) . 9_564
O1 As1 O5 99.2(2) . 9_564
O3 Mo1 O2 105.2(2) . .
O3 Mo1 O4 102.0(2) . .
O2 Mo1 O4 97.7(2) . .
O3 Mo1 O4 97.1(2) . 17_676
O2 Mo1 O4 100.1(2) . 17_676
O4 Mo1 O4 149.4(2) . 17_676
O3 Mo1 O1 161.2(2) . 17_676
O2 Mo1 O1 92.01(19) . 17_676
O4 Mo1 O1 82.73(17) . 17_676
O4 Mo1 O1 72.04(16) 17_676 17_676
O3 Mo1 O1 89.50(19) . .
O2 Mo1 O1 163.7(2) . .
O4 Mo1 O1 71.85(16) . .
O4 Mo1 O1 84.72(17) 17_676 .
O1 Mo1 O1 74.6(2) 17_676 .
O1 Ni1 O1 86.45(17) 21_766 5_654
O1 Ni1 O1 86.45(17) 21_766 .
O1 Ni1 O1 93.55(17) 5_654 .
O1 Ni1 O1 93.55(17) 21_766 13_775
O1 Ni1 O1 86.45(17) 5_654 13_775
O1 Ni1 O1 180.000(1) . 13_775
O1 Ni1 O1 93.55(17) 21_766 17_676
O1 Ni1 O1 180.000(1) 5_654 17_676
O1 Ni1 O1 86.45(17) . 17_676
O1 Ni1 O1 93.55(17) 13_775 17_676
O1 Ni1 O1 180.000(1) 21_766 9_564
O1 Ni1 O1 93.55(17) 5_654 9_564
O1 Ni1 O1 93.55(17) . 9_564
O1 Ni1 O1 86.45(17) 13_775 9_564
O1 Ni1 O1 86.45(17) 17_676 9_564
As1 O1 Ni1 127.7(2) . .
As1 O1 Mo1 115.2(2) . 21_766
Ni1 O1 Mo1 99.76(17) . 21_766
As1 O1 Mo1 116.1(2) . .
Ni1 O1 Mo1 99.16(17) . .
Mo1 O1 Mo1 92.12(16) 21_766 .
Mo1 O2 Na1 139.8(3) . 16_765
Mo1 O3 Na1 137.3(3) . .
Mo1 O4 Mo1 120.8(2) . 21_766
As1 O5 As1 130.5(3) . 5_654
O2 Na1 O2 115.28(15) 19_657 21_766
O2 Na1 O2 115.28(15) 19_657 16_755
O2 Na1 O2 115.28(15) 21_766 16_755
O2 Na1 O3 92.09(17) 19_657 .
O2 Na1 O3 70.23(14) 21_766 .
O2 Na1 O3 142.0(3) 16_755 .
O2 Na1 O3 70.23(14) 19_657 12_664
O2 Na1 O3 142.0(3) 21_766 12_664
O2 Na1 O3 92.09(17) 16_755 12_664
O3 Na1 O3 72.0(2) . 12_664
O2 Na1 O3 142.0(3) 19_657 6_566
O2 Na1 O3 92.09(17) 21_766 6_566
O2 Na1 O3 70.23(14) 16_755 6_566
O3 Na1 O3 72.0(2) . 6_566
O3 Na1 O3 72.0(2) 12_664 6_566

loop_
_geom_bond_atom_site_label_1
_geom_bond_atom_site_label_2
_geom_bond_distance
_geom_bond_site_symmetry_2
As1 O5 1.794(5) .
As1 O1 1.798(5) .
As1 O5 1.801(5) 9_564
Mo1 O3 1.705(5) .
Mo1 O2 1.710(5) .
Mo1 O4 1.915(4) .
Mo1 O4 1.930(4) 17_676
Mo1 O1 2.312(4) 17_676
Mo1 O1 2.330(4) .
Ni1 O1 2.054(4) 21_766
Ni1 O1 2.054(4) 5_654
Ni1 O1 2.054(4) .
Ni1 O1 2.054(4) 13_775
Ni1 O1 2.054(4) 17_676
Ni1 O1 2.054(4) 9_564
O1 Mo1 2.312(4) 21_766
O2 Na1 2.908(5) 16_765
O3 Na1 2.944(8) .
O4 Mo1 1.930(4) 21_766
O5 As1 1.801(5) 5_654
Na1 O2 2.908(5) 19_657
Na1 O2 2.908(5) 21_766
Na1 O2 2.908(5) 16_755
Na1 O3 2.944(8) 12_664
Na1 O3 2.944(8) 6_566
